data_4513760
loop_
_publ_author_name
'Lin, Fei'
'Wang, Xingbao'
'Pan, Yupeng'
'Wang, Meiyan'
'Liu, Bo'
'Luo, Yi'
'Cui, Dongmei'

_publ_section_title
;
 Nature of the Entire Range of Rare Earth Metal-Based Cationic Catalysts
 for Highly Active and Syndioselective Styrene Polymerization
;
_journal_issue 1
_journal_name_full 'ACS Catalysis'
_journal_page_first 176
_journal_paper_doi 10.1021/acscatal.5b02334
_journal_volume 6
_journal_year 2016
_chemical_formula_sum 'C36 H44 Gd N O Si2'
_chemical_formula_weight 720.15
_chemical_name_systematic
; 
 ? 
;
_space_group_IT_number 14
_symmetry_cell_setting monoclinic
_symmetry_space_group_name_Hall '-P 2ybc'
_symmetry_space_group_name_H-M 'P 1 21/c 1'
_atom_sites_solution_hydrogens geom
_atom_sites_solution_primary direct
_atom_sites_solution_secondary difmap
_audit_creation_method SHELXL-97
_cell_angle_alpha 90.00
_cell_angle_beta 100.2710(10)
_cell_angle_gamma 90.00
_cell_formula_units_Z 4
_cell_length_a 16.5847(12)
_cell_length_b 9.9933(7)
_cell_length_c 21.0068(15)
_cell_measurement_temperature 273(2)
_cell_volume 3425.8(4)
_computing_structure_refinement 'SHELXL-97 (Sheldrick, 1997)'
_computing_structure_solution 'SHELXS-97 (Sheldrick, 1990)'
_diffrn_ambient_temperature 273(2)
_diffrn_measured_fraction_theta_full 0.999
_diffrn_measured_fraction_theta_max 0.999
_diffrn_measurement_device_type 'CCD area detector'
_diffrn_radiation_monochromator graphite
_diffrn_radiation_source 'fine-focus sealed tube'
_diffrn_radiation_type MoK\a
_diffrn_radiation_wavelength 0.71073
_diffrn_reflns_av_R_equivalents 0.0339
_diffrn_reflns_av_sigmaI/netI 0.0352
_diffrn_reflns_limit_h_max 19
_diffrn_reflns_limit_h_min -19
_diffrn_reflns_limit_k_max 11
_diffrn_reflns_limit_k_min -11
_diffrn_reflns_limit_l_max 19
_diffrn_reflns_limit_l_min -24
_diffrn_reflns_number 19690
_diffrn_reflns_theta_full 25.02
_diffrn_reflns_theta_max 25.02
_diffrn_reflns_theta_min 1.97
_exptl_absorpt_coefficient_mu 2.033
_exptl_absorpt_correction_T_max 0.7502
_exptl_absorpt_correction_T_min 0.6866
_exptl_absorpt_correction_type multi-scan
_exptl_crystal_density_diffrn 1.396
_exptl_crystal_density_method 'not measured'
_exptl_crystal_description block
_exptl_crystal_F_000 1468
_exptl_crystal_size_max 0.20
_exptl_crystal_size_mid 0.18
_exptl_crystal_size_min 0.15
_refine_diff_density_max 0.999
_refine_diff_density_min -1.045
_refine_diff_density_rms '0.088 ===========END============='
_refine_ls_extinction_method none
_refine_ls_goodness_of_fit_ref 1.019
_refine_ls_hydrogen_treatment constr
_refine_ls_matrix_type full
_refine_ls_number_parameters 351
_refine_ls_number_reflns 6036
_refine_ls_number_restraints 0
_refine_ls_restrained_S_all 1.019
_refine_ls_R_factor_all 0.0520
_refine_ls_R_factor_gt 0.0340
_refine_ls_shift/su_max 0.001
_refine_ls_shift/su_mean 0.000
_refine_ls_structure_factor_coef Fsqd
_refine_ls_weighting_details 'calc w=1/[\s^2^(Fo^2^)+(0.0384P)^2^+4.2942P] where P=(Fo^2^+2Fc^2^)/3'
_refine_ls_weighting_scheme calc
_refine_ls_wR_factor_gt 0.0775
_refine_ls_wR_factor_ref 0.0859
_reflns_number_gt 4445
_reflns_number_total 6036
_reflns_threshold_expression >2sigma(I)
_cod_data_source_file cs5b02334_si_002.cif
_cod_data_source_block complex9
_cod_depositor_comments
;
The following automatic conversions were performed:

'_symmetry_cell_setting' value 'Monoclinic' changed to 'monoclinic'
according to
/usr/data/users/saulius/crontab/automatic-downloads/rss-feeds/ACS/lib/dictionaries/cif_core.dic
dictionary named 'cif_core.dic' version 2.4.2 from 2011-04-26.

Automatic conversion script
Id: cif_fix_values 4268 2015-11-12 08:31:59Z antanas 

 Adding full bibliography for 4513759--4513762.cif.
;
_cod_original_sg_symbol_H-M P2(1)/c
_cod_database_code 4513760

loop_
_symmetry_equiv_pos_as_xyz
'x, y, z'
'-x, y+1/2, -z+1/2'
'-x, -y, -z'
'x, -y-1/2, z-1/2'

loop_
_atom_site_label
_atom_site_type_symbol
_atom_site_fract_x
_atom_site_fract_y
_atom_site_fract_z
_atom_site_U_iso_or_equiv
_atom_site_adp_type
_atom_site_occupancy
_atom_site_symmetry_multiplicity
_atom_site_calc_flag
_atom_site_refinement_flags
Gd1 Gd 0.288262(12) 1.00241(2) 0.344678(9) 0.02703(8) Uani 1 1 d .
N1 N 0.2467(2) 1.1190(4) 0.23569(17) 0.0362(9) Uani 1 1 d .
O1 O 0.32725(19) 0.8541(3) 0.43644(14) 0.0382(8) Uani 1 1 d .
Si1 Si 0.50087(8) 0.91560(13) 0.31367(7) 0.0393(3) Uani 1 1 d .
Si2 Si 0.15558(8) 0.73408(13) 0.24004(6) 0.0353(3) Uani 1 1 d .
C1 C 0.1794(3) 1.2028(5) 0.3413(2) 0.0344(11) Uani 1 1 d .
C2 C 0.1498(3) 1.1140(4) 0.3849(2) 0.0323(10) Uani 1 1 d .
C3 C 0.2062(3) 1.1122(4) 0.4454(2) 0.0309(10) Uani 1 1 d .
C4 C 0.2699(3) 1.2075(4) 0.4395(2) 0.0314(10) Uani 1 1 d .
C5 C 0.2517(3) 1.2638(4) 0.3758(2) 0.0350(11) Uani 1 1 d .
C6 C 0.3050(3) 1.3622(5) 0.3574(2) 0.0409(12) Uani 1 1 d .
H6 H 0.2949 1.3986 0.3161 0.049 Uiso 1 1 calc R
C7 C 0.3717(3) 1.4026(5) 0.4017(3) 0.0483(13) Uani 1 1 d .
H7 H 0.4066 1.4672 0.3900 0.058 Uiso 1 1 calc R
C8 C 0.3882(3) 1.3481(5) 0.4646(3) 0.0475(13) Uani 1 1 d .
H8 H 0.4334 1.3785 0.4937 0.057 Uiso 1 1 calc R
C9 C 0.3391(3) 1.2514(5) 0.4837(2) 0.0396(12) Uani 1 1 d .
H9 H 0.3511 1.2153 0.5251 0.048 Uiso 1 1 calc R
C10 C 0.1887(3) 1.0368(5) 0.4979(2) 0.0360(11) Uani 1 1 d .
H10 H 0.2245 1.0379 0.5373 0.043 Uiso 1 1 calc R
C11 C 0.1188(3) 0.9622(5) 0.4904(2) 0.0427(12) Uani 1 1 d .
H11 H 0.1070 0.9124 0.5250 0.051 Uiso 1 1 calc R
C12 C 0.0641(3) 0.9601(5) 0.4304(3) 0.0436(13) Uani 1 1 d .
H12 H 0.0169 0.9082 0.4263 0.052 Uiso 1 1 calc R
C13 C 0.0788(3) 1.0321(5) 0.3783(2) 0.0386(12) Uani 1 1 d .
H13 H 0.0426 1.0276 0.3391 0.046 Uiso 1 1 calc R
C14 C 0.1371(3) 1.2392(5) 0.2735(2) 0.0424(12) Uani 1 1 d .
H14A H 0.0828 1.1998 0.2661 0.051 Uiso 1 1 calc R
H14B H 0.1304 1.3356 0.2712 0.051 Uiso 1 1 calc R
C15 C 0.1799(3) 1.1961(4) 0.2201(2) 0.0367(11) Uani 1 1 d .
C16 C 0.1510(4) 1.2331(5) 0.1567(2) 0.0516(14) Uani 1 1 d .
H16 H 0.1043 1.2859 0.1468 0.062 Uiso 1 1 calc R
C17 C 0.1911(4) 1.1920(5) 0.1087(3) 0.0618(17) Uani 1 1 d .
H17 H 0.1711 1.2144 0.0658 0.074 Uiso 1 1 calc R
C18 C 0.2615(4) 1.1172(5) 0.1245(3) 0.0588(16) Uani 1 1 d .
H18 H 0.2909 1.0906 0.0929 0.071 Uiso 1 1 calc R
C19 C 0.2870(3) 1.0831(5) 0.1876(2) 0.0477(13) Uani 1 1 d .
H19 H 0.3346 1.0325 0.1983 0.057 Uiso 1 1 calc R
C20 C 0.4316(3) 1.0388(5) 0.3408(2) 0.0389(12) Uani 1 1 d .
H20A H 0.4336 1.1174 0.3140 0.047 Uiso 1 1 calc R
H20B H 0.4572 1.0642 0.3843 0.047 Uiso 1 1 calc R
C21 C 0.6118(3) 0.9680(6) 0.3278(3) 0.0625(17) Uani 1 1 d .
H21A H 0.6177 1.0467 0.3028 0.094 Uiso 1 1 calc R
H21B H 0.6444 0.8970 0.3149 0.094 Uiso 1 1 calc R
H21C H 0.6298 0.9870 0.3729 0.094 Uiso 1 1 calc R
C22 C 0.4740(3) 0.8792(6) 0.2254(3) 0.0575(15) Uani 1 1 d .
H22A H 0.4205 0.8395 0.2160 0.086 Uiso 1 1 calc R
H22B H 0.5135 0.8184 0.2133 0.086 Uiso 1 1 calc R
H22C H 0.4742 0.9609 0.2014 0.086 Uiso 1 1 calc R
C23 C 0.4960(3) 0.7514(5) 0.3563(3) 0.0564(14) Uani 1 1 d .
H23A H 0.5072 0.7656 0.4023 0.085 Uiso 1 1 calc R
H23B H 0.5360 0.6912 0.3445 0.085 Uiso 1 1 calc R
H23C H 0.4423 0.7135 0.3440 0.085 Uiso 1 1 calc R
C24 C 0.2541(3) 0.8022(5) 0.2807(2) 0.0353(11) Uani 1 1 d .
H24A H 0.2866 0.8088 0.2467 0.042 Uiso 1 1 calc R
H24B H 0.2785 0.7302 0.3086 0.042 Uiso 1 1 calc R
C25 C 0.0861(3) 0.8681(5) 0.1995(3) 0.0538(14) Uani 1 1 d .
H25A H 0.0748 0.9312 0.2313 0.081 Uiso 1 1 calc R
H25B H 0.0357 0.8287 0.1781 0.081 Uiso 1 1 calc R
H25C H 0.1120 0.9134 0.1682 0.081 Uiso 1 1 calc R
C26 C 0.1041(3) 0.6477(5) 0.3009(2) 0.0492(13) Uani 1 1 d .
H26A H 0.1413 0.5842 0.3247 0.074 Uiso 1 1 calc R
H26B H 0.0562 0.6019 0.2791 0.074 Uiso 1 1 calc R
H26C H 0.0885 0.7126 0.3301 0.074 Uiso 1 1 calc R
C27 C 0.1661(3) 0.6078(6) 0.1757(3) 0.0574(15) Uani 1 1 d .
H27A H 0.1910 0.6493 0.1428 0.086 Uiso 1 1 calc R
H27B H 0.1128 0.5747 0.1567 0.086 Uiso 1 1 calc R
H27C H 0.1997 0.5348 0.1946 0.086 Uiso 1 1 calc R
C28 C 0.3906(3) 0.8722(5) 0.4931(2) 0.0510(14) Uani 1 1 d .
H28A H 0.3791 0.9500 0.5177 0.061 Uiso 1 1 calc R
H28B H 0.4438 0.8837 0.4807 0.061 Uiso 1 1 calc R
C29 C 0.3888(4) 0.7461(7) 0.5325(3) 0.0688(18) Uani 1 1 d .
H29A H 0.4240 0.6777 0.5194 0.083 Uiso 1 1 calc R
H29B H 0.4055 0.7637 0.5783 0.083 Uiso 1 1 calc R
C30 C 0.3006(4) 0.7057(6) 0.5168(3) 0.0660(17) Uani 1 1 d .
H30A H 0.2679 0.7560 0.5425 0.079 Uiso 1 1 calc R
H30B H 0.2942 0.6109 0.5244 0.079 Uiso 1 1 calc R
C31 C 0.2765(3) 0.7385(5) 0.4462(3) 0.0499(13) Uani 1 1 d .
H31A H 0.2875 0.6637 0.4196 0.060 Uiso 1 1 calc R
H31B H 0.2187 0.7608 0.4356 0.060 Uiso 1 1 calc R
C33 C 1.0266(4) 0.6118(7) 0.5028(3) 0.0729(19) Uiso 1 1 d .
C35 C 0.8966(5) 0.5665(9) 0.5533(4) 0.095(2) Uiso 1 1 d .
C36 C 0.9492(9) 0.5175(15) 0.5246(7) 0.159(5) Uiso 1 1 d .
C32 C 1.0862(12) 0.588(2) 0.4750(9) 0.270(9) Uiso 1 1 d .
C34 C 0.9761(8) 0.6631(14) 0.5321(6) 0.175(5) Uiso 1 1 d .

loop_
_atom_site_aniso_label
_atom_site_aniso_U_11
_atom_site_aniso_U_22
_atom_site_aniso_U_33
_atom_site_aniso_U_23
_atom_site_aniso_U_13
_atom_site_aniso_U_12
Gd1 0.02743(12) 0.02751(12) 0.02667(13) 0.00004(10) 0.00624(8) 0.00217(10)
N1 0.042(2) 0.035(2) 0.033(2) 0.0035(18) 0.0091(18) 0.0046(18)
O1 0.0423(19) 0.0357(18) 0.0356(18) 0.0064(15) 0.0041(15) 0.0016(15)
Si1 0.0320(7) 0.0351(8) 0.0533(9) 0.0011(7) 0.0146(6) 0.0023(6)
Si2 0.0328(7) 0.0371(7) 0.0351(7) -0.0051(6) 0.0037(6) -0.0040(6)
C1 0.038(3) 0.036(3) 0.030(3) -0.002(2) 0.007(2) 0.008(2)
C2 0.030(2) 0.035(3) 0.033(3) -0.006(2) 0.011(2) 0.011(2)
C3 0.031(2) 0.029(2) 0.033(3) -0.007(2) 0.009(2) 0.0049(19)
C4 0.035(2) 0.029(2) 0.032(3) -0.007(2) 0.010(2) 0.007(2)
C5 0.041(3) 0.026(2) 0.041(3) 0.000(2) 0.015(2) 0.009(2)
C6 0.048(3) 0.030(3) 0.048(3) 0.003(2) 0.019(2) 0.004(2)
C7 0.055(3) 0.032(3) 0.063(4) -0.004(3) 0.026(3) -0.006(2)
C8 0.041(3) 0.047(3) 0.054(3) -0.010(3) 0.009(3) -0.004(2)
C9 0.038(3) 0.041(3) 0.040(3) -0.010(2) 0.008(2) 0.002(2)
C10 0.036(3) 0.043(3) 0.030(3) 0.000(2) 0.009(2) 0.004(2)
C11 0.048(3) 0.043(3) 0.040(3) 0.000(2) 0.017(2) -0.001(2)
C12 0.034(3) 0.048(3) 0.051(3) -0.007(2) 0.015(2) -0.007(2)
C13 0.030(2) 0.052(3) 0.033(3) -0.010(2) 0.006(2) 0.005(2)
C14 0.041(3) 0.043(3) 0.041(3) 0.002(2) 0.003(2) 0.008(2)
C15 0.044(3) 0.029(2) 0.035(3) 0.005(2) 0.002(2) -0.005(2)
C16 0.071(4) 0.041(3) 0.037(3) 0.008(2) -0.006(3) 0.004(3)
C17 0.111(5) 0.044(3) 0.027(3) 0.008(2) 0.001(3) -0.016(3)
C18 0.103(5) 0.043(3) 0.035(3) -0.001(3) 0.025(3) -0.008(3)
C19 0.064(3) 0.045(3) 0.038(3) 0.001(2) 0.021(3) 0.006(3)
C20 0.040(3) 0.034(3) 0.043(3) -0.004(2) 0.008(2) -0.005(2)
C21 0.038(3) 0.062(4) 0.091(5) -0.001(3) 0.023(3) 0.002(3)
C22 0.055(3) 0.062(4) 0.061(4) 0.002(3) 0.025(3) 0.015(3)
C23 0.050(3) 0.045(3) 0.075(4) 0.007(3) 0.012(3) 0.003(3)
C24 0.035(3) 0.039(3) 0.031(3) -0.003(2) 0.004(2) -0.004(2)
C25 0.044(3) 0.055(3) 0.057(3) 0.002(3) -0.005(3) 0.001(3)
C26 0.044(3) 0.050(3) 0.053(3) -0.001(3) 0.008(3) -0.011(3)
C27 0.046(3) 0.064(4) 0.060(4) -0.024(3) 0.002(3) -0.007(3)
C28 0.051(3) 0.057(3) 0.039(3) 0.003(3) -0.006(2) -0.001(3)
C29 0.066(4) 0.076(4) 0.061(4) 0.026(3) 0.003(3) 0.012(3)
C30 0.076(4) 0.062(4) 0.061(4) 0.029(3) 0.016(3) 0.001(3)
C31 0.057(3) 0.037(3) 0.057(3) 0.009(3) 0.014(3) -0.005(3)

loop_
_atom_type_symbol
_atom_type_description
_atom_type_scat_dispersion_real
_atom_type_scat_dispersion_imag
_atom_type_scat_source
C C 0.0033 0.0016 'International Tables Vol C Tables 4.2.6.8 and 6.1.1.4'
H H 0.0000 0.0000 'International Tables Vol C Tables 4.2.6.8 and 6.1.1.4'
N N 0.0061 0.0033 'International Tables Vol C Tables 4.2.6.8 and 6.1.1.4'
O O 0.0106 0.0060 'International Tables Vol C Tables 4.2.6.8 and 6.1.1.4'
Si Si 0.0817 0.0704 'International Tables Vol C Tables 4.2.6.8 and 6.1.1.4'
Gd Gd -0.1653 3.9035 'International Tables Vol C Tables 4.2.6.8 and 6.1.1.4'

loop_
_geom_angle_atom_site_label_1
_geom_angle_atom_site_label_2
_geom_angle_atom_site_label_3
_geom_angle
_geom_angle_site_symmetry_1
_geom_angle_site_symmetry_3
C24 Gd1 C20 103.86(15) . .
C24 Gd1 O1 86.49(13) . .
C20 Gd1 O1 89.66(14) . .
C24 Gd1 N1 83.13(13) . .
C20 Gd1 N1 90.63(15) . .
O1 Gd1 N1 169.38(11) . .
C24 Gd1 C1 120.76(14) . .
C20 Gd1 C1 123.11(15) . .
O1 Gd1 C1 123.96(12) . .
N1 Gd1 C1 64.13(12) . .
C24 Gd1 C5 150.02(15) . .
C20 Gd1 C5 97.10(14) . .
O1 Gd1 C5 115.14(12) . .
N1 Gd1 C5 75.35(13) . .
C1 Gd1 C5 30.06(13) . .
C24 Gd1 C2 111.80(14) . .
C20 Gd1 C2 144.04(14) . .
O1 Gd1 C2 96.88(12) . .
N1 Gd1 C2 89.09(12) . .
C1 Gd1 C2 29.88(13) . .
C5 Gd1 C2 48.28(13) . .
C24 Gd1 C4 156.77(14) . .
C20 Gd1 C4 98.09(14) . .
O1 Gd1 C4 86.10(12) . .
N1 Gd1 C4 104.36(12) . .
C1 Gd1 C4 48.86(13) . .
C5 Gd1 C4 29.04(12) . .
C2 Gd1 C4 47.56(13) . .
C24 Gd1 C3 128.20(14) . .
C20 Gd1 C3 123.66(14) . .
O1 Gd1 C3 75.33(11) . .
N1 Gd1 C3 113.07(12) . .
C1 Gd1 C3 48.95(13) . .
C5 Gd1 C3 47.93(12) . .
C2 Gd1 C3 28.94(12) . .
C4 Gd1 C3 28.64(12) . .
C15 N1 C19 117.8(4) . .
C15 N1 Gd1 124.1(3) . .
C19 N1 Gd1 117.2(3) . .
C28 O1 C31 109.5(4) . .
C28 O1 Gd1 128.8(3) . .
C31 O1 Gd1 121.0(3) . .
C20 Si1 C22 112.8(2) . .
C20 Si1 C23 110.7(2) . .
C22 Si1 C23 106.3(3) . .
C20 Si1 C21 114.2(2) . .
C22 Si1 C21 105.3(3) . .
C23 Si1 C21 106.9(3) . .
C24 Si2 C26 109.3(2) . .
C24 Si2 C25 111.8(2) . .
C26 Si2 C25 108.8(2) . .
C24 Si2 C27 113.3(2) . .
C26 Si2 C27 107.1(3) . .
C25 Si2 C27 106.4(3) . .
C5 C1 C2 107.2(4) . .
C5 C1 C14 125.6(4) . .
C2 C1 C14 126.8(4) . .
C5 C1 Gd1 78.7(2) . .
C2 C1 Gd1 79.9(2) . .
C14 C1 Gd1 113.5(3) . .
C13 C2 C1 132.2(4) . .
C13 C2 C3 118.4(4) . .
C1 C2 C3 109.4(4) . .
C13 C2 Gd1 116.7(3) . .
C1 C2 Gd1 70.2(2) . .
C3 C2 Gd1 79.8(2) . .
C10 C3 C2 120.4(4) . .
C10 C3 C4 132.6(4) . .
C2 C3 C4 106.6(4) . .
C10 C3 Gd1 123.6(3) . .
C2 C3 Gd1 71.2(2) . .
C4 C3 Gd1 75.1(2) . .
C9 C4 C5 120.2(4) . .
C9 C4 C3 132.0(4) . .
C5 C4 C3 107.7(4) . .
C9 C4 Gd1 119.8(3) . .
C5 C4 Gd1 70.6(2) . .
C3 C4 Gd1 76.2(2) . .
C6 C5 C1 131.8(4) . .
C6 C5 C4 119.2(4) . .
C1 C5 C4 109.0(4) . .
C6 C5 Gd1 114.4(3) . .
C1 C5 Gd1 71.2(2) . .
C4 C5 Gd1 80.3(2) . .
C7 C6 C5 119.0(5) . .
C6 C7 C8 121.3(5) . .
C9 C8 C7 121.4(5) . .
C8 C9 C4 118.9(5) . .
C11 C10 C3 119.6(4) . .
C10 C11 C12 120.4(5) . .
C13 C12 C11 121.8(5) . .
C12 C13 C2 119.2(4) . .
C15 C14 C1 115.8(4) . .
N1 C15 C16 121.2(5) . .
N1 C15 C14 117.7(4) . .
C16 C15 C14 121.1(5) . .
C17 C16 C15 120.0(5) . .
C16 C17 C18 119.2(5) . .
C19 C18 C17 118.3(5) . .
N1 C19 C18 123.4(5) . .
Si1 C20 Gd1 125.5(2) . .
Si2 C24 Gd1 131.8(2) . .
O1 C28 C29 105.2(4) . .
C30 C29 C28 102.6(4) . .
C29 C30 C31 103.6(5) . .
O1 C31 C30 104.6(4) . .
C34 C33 C32 165.6(14) . .
C34 C33 C36 143.2(10) . 3_766
C32 C33 C36 51.1(10) . 3_766
C34 C33 C36 59.3(8) . .
C32 C33 C36 134.9(13) . .
C36 C33 C36 83.9(9) 3_766 .
C36 C35 C32 45.3(9) . 3_766
C36 C35 C34 58.0(8) . .
C32 C35 C34 103.4(9) 3_766 .
C32 C36 C35 87.5(15) 3_766 .
C32 C36 C33 54.0(12) 3_766 3_766
C35 C36 C33 141.6(13) . 3_766
C32 C36 C34 165.5(18) 3_766 .
C35 C36 C34 78.0(11) . .
C33 C36 C34 140.4(13) 3_766 .
C32 C36 C33 150.1(17) 3_766 .
C35 C36 C33 122.3(12) . .
C33 C36 C33 96.1(9) 3_766 .
C34 C36 C33 44.3(7) . .
C36 C32 C33 74.9(15) 3_766 .
C36 C32 C35 47.1(11) 3_766 3_766
C33 C32 C35 122.0(16) . 3_766
C33 C34 C36 76.4(10) . .
C33 C34 C35 120.3(11) . .
C36 C34 C35 43.9(7) . .

loop_
_geom_bond_atom_site_label_1
_geom_bond_atom_site_label_2
_geom_bond_distance
_geom_bond_site_symmetry_2
Gd1 C24 2.420(4) .
Gd1 C20 2.421(5) .
Gd1 O1 2.426(3) .
Gd1 N1 2.552(4) .
Gd1 C1 2.689(4) .
Gd1 C5 2.786(4) .
Gd1 C2 2.814(4) .
Gd1 C4 2.911(4) .
Gd1 C3 2.926(4) .
N1 C15 1.341(6) .
N1 C19 1.355(6) .
O1 C28 1.452(5) .
O1 C31 1.465(6) .
Si1 C20 1.842(5) .
Si1 C22 1.865(5) .
Si1 C23 1.878(5) .
Si1 C21 1.885(5) .
Si2 C24 1.835(4) .
Si2 C26 1.870(5) .
Si2 C25 1.871(5) .
Si2 C27 1.880(5) .
C1 C5 1.423(6) .
C1 C2 1.424(6) .
C1 C14 1.514(6) .
C2 C13 1.421(6) .
C2 C3 1.438(6) .
C3 C10 1.407(6) .
C3 C4 1.444(6) .
C4 C9 1.411(6) .
C4 C5 1.433(6) .
C5 C6 1.420(6) .
C6 C7 1.373(7) .
C7 C8 1.409(7) .
C8 C9 1.370(7) .
C10 C11 1.363(7) .
C11 C12 1.416(7) .
C12 C13 1.368(7) .
C14 C15 1.494(6) .
C15 C16 1.383(6) .
C16 C17 1.368(8) .
C17 C18 1.376(8) .
C18 C19 1.361(7) .
C28 C29 1.510(7) .
C29 C30 1.496(8) .
C30 C31 1.501(7) .
C33 C34 1.235(13) .
C33 C32 1.26(2) .
C33 C36 1.498(15) 3_766
C33 C36 1.719(15) .
C35 C36 1.245(14) .
C35 C32 1.70(2) 3_766
C35 C34 1.754(16) .
C36 C32 1.21(2) 3_766
C36 C33 1.498(15) 3_766
C36 C34 1.521(16) .
C32 C36 1.21(2) 3_766
C32 C35 1.70(2) 3_766
